data_4332174
loop_
_publ_author_name
'Jia, Chunyang'
'Liu, Shi-Xia'
'Ambrus, Christina'
'Neels, Antonia'
'Labat, Ga\"el'
'Decurtins, Silvio'

_publ_section_title
;
 One-Dimensional\m-Chloromanganese(II)&#x2212;Tetrathiafulvalene (TTF)
 Coordination Compound
;
_journal_issue 8
_journal_name_full 'Inorganic Chemistry'
_journal_page_first 3152
_journal_page_last 3154
_journal_paper_doi 10.1021/ic060056f
_journal_volume 45
_journal_year 2006
_chemical_formula_sum 'C29 H26 Cl2 Mn N2 O S14'
_chemical_formula_weight 993.20
_chemical_name_systematic
; 
 ? 
;
_space_group_IT_number 19
_symmetry_cell_setting orthorhombic
_symmetry_space_group_name_Hall 'P 2ac 2ab'
_symmetry_space_group_name_H-M 'P 21 21 21'
_atom_sites_solution_hydrogens geom
_atom_sites_solution_primary direct
_atom_sites_solution_secondary difmap
_audit_creation_method SHELXL-97
_cell_angle_alpha 90.00
_cell_angle_beta 90.00
_cell_angle_gamma 90.00
_cell_formula_units_Z 4
_cell_length_a 9.1967(6)
_cell_length_b 10.3605(7)
_cell_length_c 39.933(4)
_cell_measurement_reflns_used 10751
_cell_measurement_temperature 173(2)
_cell_measurement_theta_max 25.52
_cell_measurement_theta_min 2.03
_cell_volume 3804.9(5)
_computing_cell_refinement 'STOE X-AREA'
_computing_data_collection 'STOE X-AREA'
_computing_data_reduction 'STOE X-RED'
_computing_structure_refinement 'SHELXL-97 (Sheldrick, 1997)'
_computing_structure_solution 'SHELXS-97 (Sheldrick, 1990)'
_diffrn_ambient_temperature 173(2)
_diffrn_detector_area_resol_mean 6.67
_diffrn_measured_fraction_theta_full 0.981
_diffrn_measured_fraction_theta_max 0.981
_diffrn_measurement_device_type 'STOE IPDS 2'
_diffrn_measurement_method 'rotation method'
_diffrn_radiation_monochromator graphite
_diffrn_radiation_source 'fine-focus sealed tube'
_diffrn_radiation_type MoK\a
_diffrn_radiation_wavelength 0.71073
_diffrn_reflns_av_R_equivalents 0.0751
_diffrn_reflns_av_sigmaI/netI 0.1115
_diffrn_reflns_limit_h_max 10
_diffrn_reflns_limit_h_min -10
_diffrn_reflns_limit_k_max 12
_diffrn_reflns_limit_k_min -11
_diffrn_reflns_limit_l_max 47
_diffrn_reflns_limit_l_min -47
_diffrn_reflns_number 23163
_diffrn_reflns_theta_full 25.17
_diffrn_reflns_theta_max 25.17
_diffrn_reflns_theta_min 2.03
_exptl_absorpt_coefficient_mu 1.287
_exptl_absorpt_correction_T_max 0.772
_exptl_absorpt_correction_T_min 0.727
_exptl_absorpt_correction_type multi-scan
_exptl_absorpt_process_details 'MULABS, (PLATON03, Speck, 2003)'
_exptl_crystal_colour orange
_exptl_crystal_density_diffrn 1.734
_exptl_crystal_density_meas ?
_exptl_crystal_density_method 'not measured'
_exptl_crystal_description needle
_exptl_crystal_F_000 2020
_exptl_crystal_size_max 0.5
_exptl_crystal_size_mid 0.15
_exptl_crystal_size_min 0.05
_refine_diff_density_max 0.320
_refine_diff_density_min -0.445
_refine_diff_density_rms 0.077
_refine_ls_abs_structure_details 'Flack H D (1983), Acta Cryst. A39, 876-881'
_refine_ls_abs_structure_Flack 0.21(3)
_refine_ls_extinction_method none
_refine_ls_goodness_of_fit_ref 0.753
_refine_ls_hydrogen_treatment mixed
_refine_ls_matrix_type full
_refine_ls_number_parameters 445
_refine_ls_number_reflns 6652
_refine_ls_number_restraints 0
_refine_ls_restrained_S_all 0.753
_refine_ls_R_factor_all 0.0728
_refine_ls_R_factor_gt 0.0380
_refine_ls_shift/su_max 0.001
_refine_ls_shift/su_mean 0.000
_refine_ls_structure_factor_coef Fsqd
_refine_ls_weighting_details 'calc w=1/[\s^2^(Fo^2^)+(0.0205P)^2^+0.0000P] where P=(Fo^2^+2Fc^2^)/3'
_refine_ls_weighting_scheme calc
_refine_ls_wR_factor_gt 0.0605
_refine_ls_wR_factor_ref 0.0665
_reflns_number_gt 4026
_reflns_number_total 6652
_reflns_threshold_expression >2sigma(I)
_cod_data_source_file ic060056fsup1.cif
_cod_data_source_block d:\x-single\7-serv\cy-31a\mulabs\cy-31a
_cod_depositor_comments
;
The following automatic conversions were performed:

'_exptl_crystal_density_meas' value 'none' was changed to '?' - the
value is perceived as not measured.

Automatic conversion script
Id: cif_fix_values 3008 2015-01-20 13:52:24Z robertas 
;
_cod_database_code 4332174

loop_
_symmetry_equiv_pos_as_xyz
'x, y, z'
'-x+1/2, -y, z+1/2'
'x+1/2, -y+1/2, -z'
'-x, y+1/2, -z+1/2'

loop_
_atom_site_label
_atom_site_type_symbol
_atom_site_fract_x
_atom_site_fract_y
_atom_site_fract_z
_atom_site_U_iso_or_equiv
_atom_site_adp_type
_atom_site_occupancy
_atom_site_symmetry_multiplicity
_atom_site_calc_flag
_atom_site_refinement_flags
C1 C -0.0110(7) -0.3047(5) -0.42637(13) 0.0299(16) Uani 1 1 d .
H1A H 0.0642 -0.3508 -0.4375 0.036 Uiso 1 1 calc R
C2 C -0.0094(7) -0.3016(5) -0.39189(13) 0.0327(16) Uani 1 1 d .
H2A H 0.0621 -0.3487 -0.3798 0.039 Uiso 1 1 calc R
C3 C -0.1126(9) -0.2297(6) -0.37485(13) 0.0270(17) Uani 1 1 d .
C4 C -0.2166(7) -0.1665(5) -0.39385(12) 0.0277(14) Uani 1 1 d .
H4A H -0.2894 -0.1157 -0.3833 0.033 Uiso 1 1 calc R
C5 C -0.2133(7) -0.1782(5) -0.42842(12) 0.0295(15) Uani 1 1 d .
H5A H -0.2865 -0.1356 -0.4410 0.035 Uiso 1 1 calc R
C6 C -0.1185(9) -0.2271(6) -0.33729(13) 0.0350(18) Uani 1 1 d .
H6B H -0.1691 -0.1485 -0.3294 0.042 Uiso 1 1 calc R
H6A H -0.0190 -0.2280 -0.3278 0.042 Uiso 1 1 calc R
C7 C -0.1551(8) -0.3967(6) -0.28389(13) 0.0323(17) Uani 1 1 d .
C8 C -0.0702(8) -0.4962(6) -0.27527(13) 0.0364(17) Uani 1 1 d .
H8A H -0.0370 -0.5558 -0.2916 0.044 Uiso 1 1 calc R
C9 C -0.1155(8) -0.3752(5) -0.22040(12) 0.0309(16) Uani 1 1 d .
C10 C -0.1162(7) -0.3358(6) -0.18841(12) 0.0319(16) Uani 1 1 d .
C11 C -0.0949(7) -0.3245(5) -0.12415(12) 0.0274(16) Uani 1 1 d .
C12 C -0.1500(8) -0.2739(6) -0.05819(13) 0.0374(18) Uani 1 1 d .
H12A H -0.2515 -0.3057 -0.0575 0.045 Uiso 1 1 calc R
H12B H -0.1108 -0.2782 -0.0351 0.045 Uiso 1 1 calc R
C13 C -0.1508(7) -0.1349(6) -0.06940(13) 0.0368(16) Uani 1 1 d .
H13A H -0.0495 -0.1069 -0.0736 0.044 Uiso 1 1 calc R
H13B H -0.1905 -0.0806 -0.0511 0.044 Uiso 1 1 calc R
C14 C -0.1766(7) -0.2234(5) -0.13255(13) 0.0254(15) Uani 1 1 d .
C15 C -0.0456(8) -0.1721(6) -0.57629(12) 0.0285(14) Uani 1 1 d .
H15A H 0.0038 -0.1049 -0.5648 0.034 Uiso 1 1 calc R
C16 C -0.0451(7) -0.1705(5) -0.61067(13) 0.0309(15) Uani 1 1 d .
H16A H 0.0032 -0.1031 -0.6223 0.037 Uiso 1 1 calc R
C17 C -0.1156(8) -0.2680(5) -0.62842(14) 0.0244(16) Uani 1 1 d .
C18 C -0.1826(7) -0.3638(5) -0.60961(12) 0.0278(15) Uani 1 1 d .
H18A H -0.2302 -0.4333 -0.6206 0.033 Uiso 1 1 calc R
C19 C -0.1803(7) -0.3585(5) -0.57506(12) 0.0284(15) Uani 1 1 d .
H19A H -0.2286 -0.4243 -0.5628 0.034 Uiso 1 1 calc R
C20 C -0.1148(9) -0.2713(6) -0.66589(13) 0.0324(17) Uani 1 1 d .
H20B H -0.1583 -0.3528 -0.6740 0.039 Uiso 1 1 calc R
H20A H -0.0139 -0.2655 -0.6744 0.039 Uiso 1 1 calc R
C21 C -0.1562(7) -0.1131(6) -0.72126(13) 0.0299(17) Uani 1 1 d .
C22 C -0.0805(7) -0.0099(6) -0.73069(13) 0.0344(17) Uani 1 1 d .
H22A H -0.0522 0.0534 -0.7148 0.041 Uiso 1 1 calc R
C23 C -0.1196(7) -0.1372(5) -0.78501(12) 0.0280(15) Uani 1 1 d .
C24 C -0.1189(8) -0.1766(6) -0.81685(13) 0.0311(16) Uani 1 1 d .
C25 C -0.1013(7) -0.1869(5) -0.88124(12) 0.0286(16) Uani 1 1 d .
C26 C -0.0810(7) -0.2782(6) -0.94504(13) 0.0329(17) Uani 1 1 d .
H26A H -0.0709 -0.2583 -0.9692 0.039 Uiso 1 1 calc R
H26B H -0.0029 -0.3397 -0.9390 0.039 Uiso 1 1 calc R
C27 C -0.2262(7) -0.3417(6) -0.93925(12) 0.0361(16) Uani 1 1 d .
H27B H -0.2400 -0.4097 -0.9564 0.043 Uiso 1 1 calc R
H27A H -0.3035 -0.2765 -0.9426 0.043 Uiso 1 1 calc R
C28 C -0.1741(7) -0.2948(6) -0.87256(13) 0.0258(15) Uani 1 1 d .
C29 C -0.1463(7) 0.0503(5) -0.49020(13) 0.0363(16) Uani 1 1 d .
H29C H -0.1888 0.1258 -0.5013 0.054 Uiso 1 1 calc R
H29B H -0.0405 0.0514 -0.4931 0.054 Uiso 1 1 calc R
H29A H -0.1697 0.0526 -0.4663 0.054 Uiso 1 1 calc R
Cl1 Cl -0.36732(15) -0.34365(11) -0.49906(3) 0.0293(3) Uani 1 1 d .
Cl2 Cl -0.02290(15) -0.49554(11) -0.50102(3) 0.0299(3) Uani 1 1 d .
Mn1 Mn -0.10972(9) -0.26681(7) -0.50152(2) 0.02311(19) Uani 1 1 d .
N1 N -0.1118(7) -0.2469(4) -0.44511(12) 0.0255(14) Uani 1 1 d .
N2 N -0.1124(7) -0.2639(4) -0.55804(11) 0.0224(13) Uani 1 1 d .
O1 O -0.2048(4) -0.0651(3) -0.50474(8) 0.0281(9) Uani 1 1 d .
H1O H -0.2926 -0.0562 -0.5170 0.042 Uiso 1 1 calc R
S1 S -0.2181(2) -0.37151(15) -0.32457(3) 0.0397(5) Uani 1 1 d .
S2 S -0.0223(2) -0.51384(16) -0.23357(4) 0.0385(5) Uani 1 1 d .
S3 S -0.0213(2) -0.41761(15) -0.15665(4) 0.0394(5) Uani 1 1 d .
S4 S -0.0449(2) -0.37933(16) -0.08447(3) 0.0359(4) Uani 1 1 d .
S5 S -0.2567(2) -0.10891(15) -0.10667(3) 0.0368(4) Uani 1 1 d .
S6 S -0.2045(2) -0.19544(16) -0.17549(4) 0.0389(5) Uani 1 1 d .
S7 S -0.2075(2) -0.29108(17) -0.25204(3) 0.0378(5) Uani 1 1 d .
S8 S -0.2212(2) -0.13346(15) -0.68044(3) 0.0367(4) Uani 1 1 d .
S9 S -0.0347(2) 0.00727(16) -0.77245(3) 0.0384(4) Uani 1 1 d .
S10 S -0.0340(2) -0.09000(15) -0.84904(3) 0.0355(4) Uani 1 1 d .
S11 S -0.0569(2) -0.13117(15) -0.92126(3) 0.0326(4) Uani 1 1 d .
S12 S -0.2489(2) -0.41329(14) -0.89845(4) 0.0358(4) Uani 1 1 d .
S13 S -0.1978(2) -0.32254(15) -0.82969(3) 0.0409(5) Uani 1 1 d .
S14 S -0.2013(2) -0.22477(16) -0.75243(3) 0.0376(5) Uani 1 1 d .

loop_
_atom_site_aniso_label
_atom_site_aniso_U_11
_atom_site_aniso_U_22
_atom_site_aniso_U_33
_atom_site_aniso_U_23
_atom_site_aniso_U_13
_atom_site_aniso_U_12
C1 0.020(4) 0.036(4) 0.033(3) -0.003(3) -0.004(3) 0.000(3)
C2 0.034(5) 0.039(3) 0.024(3) 0.003(3) 0.000(3) -0.006(3)
C3 0.036(5) 0.028(3) 0.017(3) -0.001(2) -0.005(3) -0.010(3)
C4 0.031(4) 0.030(3) 0.023(3) 0.003(2) 0.004(3) -0.003(3)
C5 0.026(4) 0.035(3) 0.027(3) 0.002(2) 0.004(3) -0.001(3)
C6 0.053(6) 0.026(3) 0.026(3) -0.002(3) -0.001(3) -0.009(4)
C7 0.040(5) 0.033(4) 0.024(3) -0.004(3) 0.004(3) -0.006(3)
C8 0.049(5) 0.031(4) 0.029(3) -0.005(3) 0.002(3) 0.001(4)
C9 0.046(5) 0.023(3) 0.023(3) 0.002(3) -0.001(3) 0.008(3)
C10 0.046(5) 0.028(3) 0.022(3) 0.000(2) 0.002(3) -0.003(3)
C11 0.032(5) 0.026(3) 0.024(3) -0.005(2) 0.000(3) -0.002(3)
C12 0.036(5) 0.052(4) 0.025(3) 0.003(3) 0.002(3) 0.002(3)
C13 0.037(5) 0.044(4) 0.029(3) -0.013(3) -0.004(3) -0.002(3)
C14 0.029(5) 0.019(3) 0.029(3) -0.003(3) 0.001(3) 0.005(3)
C15 0.032(4) 0.033(3) 0.020(3) 0.000(2) -0.002(3) -0.001(3)
C16 0.036(4) 0.029(3) 0.028(3) 0.004(2) 0.000(3) 0.001(3)
C17 0.024(5) 0.027(3) 0.023(3) -0.001(3) -0.001(3) 0.002(3)
C18 0.035(4) 0.026(3) 0.022(3) -0.007(2) 0.002(3) 0.003(3)
C19 0.029(4) 0.029(3) 0.028(3) -0.002(3) 0.005(3) 0.001(3)
C20 0.041(5) 0.034(4) 0.023(3) 0.007(3) 0.004(3) 0.007(3)
C21 0.041(5) 0.027(3) 0.022(3) -0.003(3) 0.000(3) 0.006(3)
C22 0.048(5) 0.033(4) 0.023(3) -0.010(3) -0.004(3) -0.006(4)
C23 0.036(5) 0.027(3) 0.021(3) 0.001(2) 0.006(3) 0.001(3)
C24 0.040(5) 0.028(3) 0.025(3) 0.000(3) 0.004(3) -0.006(3)
C25 0.034(5) 0.028(3) 0.024(3) 0.001(2) -0.002(3) 0.001(3)
C26 0.040(5) 0.037(3) 0.021(3) -0.010(2) -0.003(3) 0.004(3)
C27 0.038(5) 0.040(4) 0.031(3) -0.004(3) -0.004(3) 0.004(3)
C28 0.034(5) 0.022(3) 0.021(3) -0.001(2) -0.001(3) -0.002(3)
C29 0.032(4) 0.039(3) 0.038(3) -0.001(3) -0.004(3) -0.005(3)
Cl1 0.0223(8) 0.0355(7) 0.0301(6) -0.0015(7) 0.0007(7) 0.0004(6)
Cl2 0.0309(9) 0.0299(6) 0.0289(6) 0.0007(6) 0.0007(7) 0.0023(7)
Mn1 0.0221(5) 0.0282(4) 0.0190(3) -0.0005(4) -0.0006(5) 0.0017(4)
N1 0.019(4) 0.029(3) 0.028(2) 0.002(2) 0.001(2) -0.002(2)
N2 0.026(4) 0.025(3) 0.016(2) -0.0001(19) -0.002(2) 0.000(2)
O1 0.032(3) 0.0277(19) 0.0250(18) -0.0033(16) -0.0098(19) -0.0039(18)
S1 0.0608(15) 0.0353(9) 0.0230(7) 0.0034(7) -0.0041(8) -0.0149(10)
S2 0.0547(14) 0.0322(9) 0.0287(7) -0.0026(7) -0.0005(8) 0.0084(9)
S3 0.0553(14) 0.0380(9) 0.0249(7) -0.0020(7) -0.0014(8) 0.0158(9)
S4 0.0470(12) 0.0376(9) 0.0231(7) -0.0004(7) -0.0059(7) 0.0042(9)
S5 0.0438(13) 0.0366(9) 0.0301(7) -0.0041(7) 0.0003(7) 0.0081(8)
S6 0.0572(15) 0.0340(9) 0.0254(7) -0.0004(7) -0.0012(8) 0.0102(9)
S7 0.0547(14) 0.0350(9) 0.0238(7) 0.0015(7) -0.0002(8) 0.0067(10)
S8 0.0484(14) 0.0384(9) 0.0233(7) 0.0047(7) 0.0040(7) 0.0095(9)
S9 0.0601(14) 0.0320(8) 0.0232(7) -0.0012(7) 0.0047(8) -0.0095(9)
S10 0.0514(13) 0.0326(9) 0.0224(7) -0.0002(6) 0.0026(7) -0.0093(9)
S11 0.0450(12) 0.0309(8) 0.0219(7) 0.0013(6) 0.0021(7) -0.0033(8)
S12 0.0471(14) 0.0305(8) 0.0297(7) -0.0003(7) -0.0042(7) -0.0043(8)
S13 0.0677(16) 0.0313(9) 0.0238(7) 0.0004(6) 0.0018(8) -0.0129(9)
S14 0.0586(15) 0.0326(9) 0.0215(7) 0.0025(6) 0.0016(8) -0.0073(9)

loop_
_atom_type_symbol
_atom_type_description
_atom_type_scat_dispersion_real
_atom_type_scat_dispersion_imag
_atom_type_scat_source
C C 0.0033 0.0016 'International Tables Vol C Tables 4.2.6.8 and 6.1.1.4'
H H 0.0000 0.0000 'International Tables Vol C Tables 4.2.6.8 and 6.1.1.4'
Cl Cl 0.1484 0.1585 'International Tables Vol C Tables 4.2.6.8 and 6.1.1.4'
Mn Mn 0.3368 0.7283 'International Tables Vol C Tables 4.2.6.8 and 6.1.1.4'
N N 0.0061 0.0033 'International Tables Vol C Tables 4.2.6.8 and 6.1.1.4'
O O 0.0106 0.0060 'International Tables Vol C Tables 4.2.6.8 and 6.1.1.4'
S S 0.1246 0.1234 'International Tables Vol C Tables 4.2.6.8 and 6.1.1.4'

loop_
_geom_angle_atom_site_label_1
_geom_angle_atom_site_label_2
_geom_angle_atom_site_label_3
_geom_angle
_geom_angle_site_symmetry_3
N1 C1 C2 123.9(6) .
N1 C1 H1A 118.0 .
C2 C1 H1A 118.0 .
C1 C2 C3 119.8(6) .
C1 C2 H2A 120.1 .
C3 C2 H2A 120.1 .
C2 C3 C4 117.3(5) .
C2 C3 C6 121.7(6) .
C4 C3 C6 120.9(6) .
C3 C4 C5 119.3(6) .
C3 C4 H4A 120.4 .
C5 C4 H4A 120.4 .
N1 C5 C4 123.6(6) .
N1 C5 H5A 118.2 .
C4 C5 H5A 118.2 .
C3 C6 S1 106.3(4) .
C3 C6 H6B 110.5 .
S1 C6 H6B 110.5 .
C3 C6 H6A 110.5 .
S1 C6 H6A 110.5 .
H6B C6 H6A 108.7 .
C8 C7 S1 123.3(4) .
C8 C7 S7 117.1(4) .
S1 C7 S7 119.5(4) .
C7 C8 S2 118.5(4) .
C7 C8 H8A 120.7 .
S2 C8 H8A 120.7 .
C10 C9 S7 122.2(5) .
C10 C9 S2 122.5(5) .
S7 C9 S2 115.3(3) .
C9 C10 S6 122.5(5) .
C9 C10 S3 122.5(5) .
S6 C10 S3 114.8(3) .
C14 C11 S4 129.3(4) .
C14 C11 S3 117.7(4) .
S4 C11 S3 113.0(4) .
C13 C12 S4 114.2(4) .
C13 C12 H12A 108.7 .
S4 C12 H12A 108.7 .
C13 C12 H12B 108.7 .
S4 C12 H12B 108.7 .
H12A C12 H12B 107.6 .
C12 C13 S5 113.0(4) .
C12 C13 H13A 109.0 .
S5 C13 H13A 109.0 .
C12 C13 H13B 109.0 .
S5 C13 H13B 109.0 .
H13A C13 H13B 107.8 .
C11 C14 S5 128.8(4) .
C11 C14 S6 117.2(4) .
S5 C14 S6 114.0(3) .
N2 C15 C16 123.4(5) .
N2 C15 H15A 118.3 .
C16 C15 H15A 118.3 .
C15 C16 C17 119.9(6) .
C15 C16 H16A 120.0 .
C17 C16 H16A 120.0 .
C18 C17 C16 116.7(5) .
C18 C17 C20 121.8(5) .
C16 C17 C20 121.5(6) .
C19 C18 C17 120.4(5) .
C19 C18 H18A 119.8 .
C17 C18 H18A 119.8 .
N2 C19 C18 122.7(5) .
N2 C19 H19A 118.7 .
C18 C19 H19A 118.7 .
C17 C20 S8 107.3(4) .
C17 C20 H20B 110.2 .
S8 C20 H20B 110.2 .
C17 C20 H20A 110.2 .
S8 C20 H20A 110.2 .
H20B C20 H20A 108.5 .
C22 C21 S8 122.7(4) .
C22 C21 S14 117.0(4) .
S8 C21 S14 120.1(4) .
C21 C22 S9 118.9(4) .
C21 C22 H22A 120.6 .
S9 C22 H22A 120.6 .
C24 C23 S14 123.4(5) .
C24 C23 S9 121.9(4) .
S14 C23 S9 114.7(3) .
C23 C24 S10 123.0(5) .
C23 C24 S13 122.7(5) .
S10 C24 S13 114.3(3) .
C28 C25 S10 117.6(4) .
C28 C25 S11 128.7(4) .
S10 C25 S11 113.7(3) .
C27 C26 S11 113.3(4) .
C27 C26 H26A 108.9 .
S11 C26 H26A 108.9 .
C27 C26 H26B 108.9 .
S11 C26 H26B 108.9 .
H26A C26 H26B 107.7 .
C26 C27 S12 114.9(4) .
C26 C27 H27B 108.5 .
S12 C27 H27B 108.5 .
C26 C27 H27A 108.5 .
S12 C27 H27A 108.5 .
H27B C27 H27A 107.5 .
C25 C28 S12 128.8(4) .
C25 C28 S13 116.7(4) .
S12 C28 S13 114.5(3) .
O1 C29 H29C 109.5 .
O1 C29 H29B 109.5 .
H29C C29 H29B 109.5 .
O1 C29 H29A 109.5 .
H29C C29 H29A 109.5 .
H29B C29 H29A 109.5 .
Mn1 Cl1 Mn1 134.23(5) 3_444
N2 Mn1 N1 173.90(17) .
N2 Mn1 O1 85.80(15) .
N1 Mn1 O1 88.23(14) .
N2 Mn1 Cl2 91.39(13) .
N1 Mn1 Cl2 94.65(12) .
O1 Mn1 Cl2 175.06(10) .
N2 Mn1 Cl1 91.90(16) .
N1 Mn1 Cl1 88.97(16) .
O1 Mn1 Cl1 86.01(10) .
Cl2 Mn1 Cl1 90.03(5) .
N2 Mn1 Cl1 90.74(16) 3_544
N1 Mn1 Cl1 87.51(16) 3_544
O1 Mn1 Cl1 85.56(10) 3_544
Cl2 Mn1 Cl1 98.55(5) 3_544
Cl1 Mn1 Cl1 170.96(4) 3_544
C1 N1 C5 116.1(5) .
C1 N1 Mn1 120.8(4) .
C5 N1 Mn1 123.1(4) .
C19 N2 C15 116.9(4) .
C19 N2 Mn1 120.0(4) .
C15 N2 Mn1 123.1(4) .
C29 O1 Mn1 126.9(3) .
C29 O1 H1O 116.5 .
Mn1 O1 H1O 116.5 .
C7 S1 C6 102.4(3) .
C8 S2 C9 94.4(3) .
C11 S3 C10 94.4(3) .
C11 S4 C12 101.0(3) .
C14 S5 C13 99.3(3) .
C10 S6 C14 94.8(3) .
C7 S7 C9 94.6(3) .
C21 S8 C20 102.0(3) .
C22 S9 C23 94.6(3) .
C25 S10 C24 95.1(3) .
C25 S11 C26 100.0(3) .
C28 S12 C27 101.6(3) .
C28 S13 C24 95.3(3) .
C21 S14 C23 94.8(3) .

loop_
_geom_bond_atom_site_label_1
_geom_bond_atom_site_label_2
_geom_bond_distance
_geom_bond_site_symmetry_2
C1 N1 1.333(8) .
C1 C2 1.377(7) .
C1 H1A 0.9500 .
C2 C3 1.385(9) .
C2 H2A 0.9500 .
C3 C4 1.386(8) .
C3 C6 1.501(7) .
C4 C5 1.386(6) .
C4 H4A 0.9500 .
C5 N1 1.351(7) .
C5 H5A 0.9500 .
C6 S1 1.827(6) .
C6 H6B 0.9900 .
C6 H6A 0.9900 .
C7 C8 1.338(9) .
C7 S1 1.744(6) .
C7 S7 1.746(6) .
C8 S2 1.732(6) .
C8 H8A 0.9500 .
C9 C10 1.341(7) .
C9 S7 1.752(6) .
C9 S2 1.754(6) .
C10 S6 1.743(6) .
C10 S3 1.758(6) .
C11 C14 1.333(8) .
C11 S4 1.745(6) .
C11 S3 1.753(5) .
C12 C13 1.508(8) .
C12 S4 1.797(6) .
C12 H12A 0.9900 .
C12 H12B 0.9900 .
C13 S5 1.799(6) .
C13 H13A 0.9900 .
C13 H13B 0.9900 .
C14 S5 1.736(6) .
C14 S6 1.758(6) .
C15 N2 1.347(7) .
C15 C16 1.373(7) .
C15 H15A 0.9500 .
C16 C17 1.394(8) .
C16 H16A 0.9500 .
C17 C18 1.389(8) .
C17 C20 1.496(7) .
C18 C19 1.381(7) .
C18 H18A 0.9500 .
C19 N2 1.346(7) .
C19 H19A 0.9500 .
C20 S8 1.826(6) .
C20 H20B 0.9900 .
C20 H20A 0.9900 .
C21 C22 1.331(8) .
C21 S8 1.749(6) .
C21 S14 1.749(6) .
C22 S9 1.729(6) .
C22 H22A 0.9500 .
C23 C24 1.335(7) .
C23 S14 1.755(6) .
C23 S9 1.762(6) .
C24 S10 1.751(6) .
C24 S13 1.753(6) .
C25 C28 1.349(8) .
C25 S10 1.744(6) .
C25 S11 1.748(5) .
C26 C27 1.507(9) .
C26 S11 1.809(5) .
C26 H26A 0.9900 .
C26 H26B 0.9900 .
C27 S12 1.802(5) .
C27 H27B 0.9900 .
C27 H27A 0.9900 .
C28 S12 1.746(6) .
C28 S13 1.749(5) .
C29 O1 1.434(5) .
C29 H29C 0.9800 .
C29 H29B 0.9800 .
C29 H29A 0.9800 .
Cl1 Mn1 2.5012(16) .
Cl1 Mn1 2.5060(16) 3_444
Cl2 Mn1 2.5007(14) .
Mn1 N2 2.257(4) .
Mn1 N1 2.262(5) .
Mn1 O1 2.269(3) .
Mn1 Cl1 2.5060(16) 3_544
O1 H1O 0.9500 .

loop_
_geom_torsion_atom_site_label_1
_geom_torsion_atom_site_label_2
_geom_torsion_atom_site_label_3
_geom_torsion_atom_site_label_4
_geom_torsion
_geom_torsion_site_symmetry_1
_geom_torsion_site_symmetry_4
N1 C1 C2 C3 -3.5(9) . .
C1 C2 C3 C4 1.9(9) . .
C1 C2 C3 C6 177.8(6) . .
C2 C3 C4 C5 0.2(9) . .
C6 C3 C4 C5 -175.7(5) . .
C3 C4 C5 N1 -1.2(9) . .
C2 C3 C6 S1 -82.4(7) . .
C4 C3 C6 S1 93.4(6) . .
S1 C7 C8 S2 -177.1(4) . .
S7 C7 C8 S2 1.1(8) . .
S7 C9 C10 S6 -1.7(9) . .
S2 C9 C10 S6 178.1(4) . .
S7 C9 C10 S3 -178.7(4) . .
S2 C9 C10 S3 1.1(9) . .
S4 C12 C13 S5 71.8(6) . .
S4 C11 C14 S5 2.1(10) . .
S3 C11 C14 S5 -176.5(4) . .
S4 C11 C14 S6 179.6(4) . .
S3 C11 C14 S6 1.0(7) . .
N2 C15 C16 C17 -0.4(10) . .
C15 C16 C17 C18 -0.6(10) . .
C15 C16 C17 C20 -178.7(6) . .
C16 C17 C18 C19 1.4(9) . .
C20 C17 C18 C19 179.5(6) . .
C17 C18 C19 N2 -1.2(9) . .
C18 C17 C20 S8 114.5(6) . .
C16 C17 C20 S8 -67.5(8) . .
S8 C21 C22 S9 -174.5(4) . .
S14 C21 C22 S9 0.7(8) . .
S14 C23 C24 S10 -178.7(4) . .
S9 C23 C24 S10 0.2(9) . .
S14 C23 C24 S13 -1.0(9) . .
S9 C23 C24 S13 177.9(4) . .
S11 C26 C27 S12 -70.3(5) . .
S10 C25 C28 S12 -177.7(4) . .
S11 C25 C28 S12 -0.5(10) . .
S10 C25 C28 S13 2.0(7) . .
S11 C25 C28 S13 179.2(4) . .
Mn1 Cl1 Mn1 N2 -87.61(14) 3_444 .
Mn1 Cl1 Mn1 N1 86.34(14) 3_444 .
Mn1 Cl1 Mn1 O1 -1.96(11) 3_444 .
Mn1 Cl1 Mn1 Cl2 -179.00(8) 3_444 .
Mn1 Cl1 Mn1 Cl1 19.3(3) 3_444 3_544
C2 C1 N1 C5 2.6(8) . .
C2 C1 N1 Mn1 -176.9(4) . .
C4 C5 N1 C1 -0.2(8) . .
C4 C5 N1 Mn1 179.3(4) . .
N2 Mn1 N1 C1 -135.9(13) . .
O1 Mn1 N1 C1 -148.1(4) . .
Cl2 Mn1 N1 C1 35.9(4) . .
Cl1 Mn1 N1 C1 125.8(4) . .
Cl1 Mn1 N1 C1 -62.5(4) 3_544 .
N2 Mn1 N1 C5 44.6(16) . .
O1 Mn1 N1 C5 32.4(4) . .
Cl2 Mn1 N1 C5 -143.6(4) . .
Cl1 Mn1 N1 C5 -53.6(4) . .
Cl1 Mn1 N1 C5 118.0(4) 3_544 .
C18 C19 N2 C15 0.2(9) . .
C18 C19 N2 Mn1 -178.3(4) . .
C16 C15 N2 C19 0.6(10) . .
C16 C15 N2 Mn1 179.1(5) . .
N1 Mn1 N2 C19 -137.6(14) . .
O1 Mn1 N2 C19 -125.4(5) . .
Cl2 Mn1 N2 C19 50.6(5) . .
Cl1 Mn1 N2 C19 -39.5(5) . .
Cl1 Mn1 N2 C19 149.1(5) 3_544 .
N1 Mn1 N2 C15 43.9(16) . .
O1 Mn1 N2 C15 56.2(5) . .
Cl2 Mn1 N2 C15 -127.9(5) . .
Cl1 Mn1 N2 C15 142.0(5) . .
Cl1 Mn1 N2 C15 -29.3(5) 3_544 .
N2 Mn1 O1 C29 -123.6(4) . .
N1 Mn1 O1 C29 55.1(4) . .
Cl2 Mn1 O1 C29 -179(100) . .
Cl1 Mn1 O1 C29 144.2(4) . .
Cl1 Mn1 O1 C29 -32.6(4) 3_544 .
C8 C7 S1 C6 -110.9(6) . .
S7 C7 S1 C6 70.9(5) . .
C3 C6 S1 C7 155.9(5) . .
C7 C8 S2 C9 -1.1(6) . .
C10 C9 S2 C8 -179.1(6) . .
S7 C9 S2 C8 0.7(5) . .
C14 C11 S3 C10 -6.8(6) . .
S4 C11 S3 C10 174.3(4) . .
C9 C10 S3 C11 -172.5(6) . .
S6 C10 S3 C11 10.3(4) . .
C14 C11 S4 C12 6.3(7) . .
S3 C11 S4 C12 -175.1(3) . .
C13 C12 S4 C11 -42.5(5) . .
C11 C14 S5 C13 18.0(7) . .
S6 C14 S5 C13 -159.6(4) . .
C12 C13 S5 C14 -53.5(5) . .
C9 C10 S6 C14 172.9(6) . .
S3 C10 S6 C14 -9.9(4) . .
C11 C14 S6 C10 5.4(6) . .
S5 C14 S6 C10 -176.7(4) . .
C8 C7 S7 C9 -0.5(6) . .
S1 C7 S7 C9 177.8(4) . .
C10 C9 S7 C7 179.6(6) . .
S2 C9 S7 C7 -0.2(4) . .
C22 C21 S8 C20 -113.4(6) . .
S14 C21 S8 C20 71.6(5) . .
C17 C20 S8 C21 158.5(5) . .
C21 C22 S9 C23 0.1(6) . .
C24 C23 S9 C22 -179.8(6) . .
S14 C23 S9 C22 -0.8(4) . .
C28 C25 S10 C24 -7.2(6) . .
S11 C25 S10 C24 175.2(4) . .
C23 C24 S10 C25 -172.2(6) . .
S13 C24 S10 C25 9.8(4) . .
C28 C25 S11 C26 -17.7(7) . .
S10 C25 S11 C26 159.6(4) . .
C27 C26 S11 C25 51.7(5) . .
C25 C28 S12 C27 -7.9(7) . .
S13 C28 S12 C27 172.4(4) . .
C26 C27 S12 C28 43.0(5) . .
C25 C28 S13 C24 4.3(6) . .
S12 C28 S13 C24 -175.9(4) . .
C23 C24 S13 C28 173.0(6) . .
S10 C24 S13 C28 -9.0(4) . .
C22 C21 S14 C23 -1.1(6) . .
S8 C21 S14 C23 174.3(4) . .
C24 C23 S14 C21 -179.9(6) . .
S9 C23 S14 C21 1.1(4) . .
